data_7043302
loop_
_publ_author_name
'Lalrempuia, Ralte'
'Breivik, Frida'
'T\"ornroos, Karl W.'
'Le Roux, Erwan'

_publ_section_title
;
 Coordination behavior of bis-phenolate saturated and unsaturated
 N-heterocyclic carbene ligands to zirconium: reactivity and activity in
 the copolymerization of cyclohexene oxide with CO2
;
_journal_name_full 'Dalton Trans.'
_journal_paper_doi 10.1039/C7DT01117B
_journal_year 2017
_chemical_formula_moiety 'C62 H84 N4 O4 Zr, C7 H8'
_chemical_formula_sum 'C69 H92 N4 O4 Zr'
_chemical_formula_weight 1132.68
_chemical_properties_physical ', Air-sensitive'
_space_group_crystal_system monoclinic
_space_group_IT_number 14
_space_group_name_Hall '-P 2ybc'
_space_group_name_H-M_alt 'P 1 21/c 1'
_symmetry_space_group_name_Hall '-P 2ybc'
_symmetry_space_group_name_H-M 'P 1 21/c 1'
_atom_sites_solution_hydrogens geom
_audit_creation_method SHELXL-2016/6
_audit_update_record
;
2017-02-16 deposited with the CCDC.
2017-05-22 downloaded from the CCDC.
;
_cell_angle_alpha 90
_cell_angle_beta 102.250(3)
_cell_angle_gamma 90
_cell_formula_units_Z 4
_cell_length_a 13.823(3)
_cell_length_b 26.109(5)
_cell_length_c 17.864(3)
_cell_measurement_reflns_used 8819
_cell_measurement_temperature 103(2)
_cell_measurement_theta_max 24.64
_cell_measurement_theta_min 2.23
_cell_volume 6300(2)
_computing_cell_refinement 'Bruker AXS SAINT V8.30C, 2013'
_computing_data_collection 'Bruker AXS APEX2 2013.4-1'
_computing_data_reduction 'Bruker AXS SAINT V7.68A, 2013'
_computing_molecular_graphics
;
Mercury CSD 3.8 (Build RC2) Mercury CSD 2.0 - New Features for 
the Visualization and Investigation of Crystal Structures 
C. F. Macrae, I. J. Bruno, J. A. Chisholm, P. R. Edgington, 
P. McCabe, E. Pidcock, L. Rodriguez-Monge, R. Taylor, 
J. van de Streek and P. A. Wood, 
J. Appl. Cryst., 41, 466-470, 2008 
;
_computing_publication_material 'SHELXL-2014/7 (Sheldrick, 2014)'
_computing_structure_refinement
;
SHELXL-2014/7 
G.M. Sheldrick (2015) "Crystal structure refinement with
SHELXL", Acta Cryst., C71, 3-8 (Open Access)
;
_computing_structure_solution
;
SHELXT 2014/4, G.M. Sheldrick, Acta Cryst. (2015). A71, 3-8
;
_diffrn_ambient_temperature 103(2)
_diffrn_measured_fraction_theta_full 0.999
_diffrn_measured_fraction_theta_max 0.999
_diffrn_measurement_device_type 'Bruker APEX-II Pt135 CCD'
_diffrn_measurement_method '\w scans'
_diffrn_radiation_type MoK\a
_diffrn_radiation_wavelength 0.71073
_diffrn_reflns_av_R_equivalents 0.1306
_diffrn_reflns_av_unetI/netI 0.0838
_diffrn_reflns_Laue_measured_fraction_full 0.999
_diffrn_reflns_Laue_measured_fraction_max 0.999
_diffrn_reflns_limit_h_max 16
_diffrn_reflns_limit_h_min -16
_diffrn_reflns_limit_k_max 31
_diffrn_reflns_limit_k_min -31
_diffrn_reflns_limit_l_max 21
_diffrn_reflns_limit_l_min -21
_diffrn_reflns_number 72225
_diffrn_reflns_point_group_measured_fraction_full 0.999
_diffrn_reflns_point_group_measured_fraction_max 0.999
_diffrn_reflns_theta_full 25.045
_diffrn_reflns_theta_max 25.045
_diffrn_reflns_theta_min 1.870
_diffrn_source 'Bruker TXS Rotating anode'
_exptl_absorpt_coefficient_mu 0.224
_exptl_absorpt_correction_type multi-scan
_exptl_absorpt_process_details 'SADABS-2012/1, Bruker AXS'
_exptl_crystal_colour colourless
_exptl_crystal_density_diffrn 1.194
_exptl_crystal_description needle
_exptl_crystal_F_000 2424
_exptl_crystal_size_max 0.150
_exptl_crystal_size_mid 0.050
_exptl_crystal_size_min 0.050
_exptl_transmission_factor_max 1.0000
_exptl_transmission_factor_min 0.7061
_refine_diff_density_max 0.806
_refine_diff_density_min -0.508
_refine_diff_density_rms 0.075
_refine_ls_extinction_method none
_refine_ls_goodness_of_fit_ref 1.017
_refine_ls_hydrogen_treatment constr
_refine_ls_matrix_type full
_refine_ls_number_parameters 720
_refine_ls_number_reflns 11146
_refine_ls_number_restraints 824
_refine_ls_restrained_S_all 0.992
_refine_ls_R_factor_all 0.1104
_refine_ls_R_factor_gt 0.0608
_refine_ls_shift/su_max 0.001
_refine_ls_shift/su_mean 0.000
_refine_ls_structure_factor_coef Fsqd
_refine_ls_weighting_details 'w=1/[\s^2^(Fo^2^)+(0.0512P)^2^+11.5490P] where P=(Fo^2^+2Fc^2^)/3'
_refine_ls_weighting_scheme calc
_refine_ls_wR_factor_gt 0.1304
_refine_ls_wR_factor_ref 0.1533
_reflns_Friedel_coverage 0.000
_reflns_number_gt 7097
_reflns_number_total 11146
_reflns_threshold_expression 'I > 2\s(I)'
_cod_data_source_file c7dt01117b2.cif
_cod_data_source_block Complex4
_cod_database_code 7043302
_shelx_shelxl_version_number 2016/6
_shelx_space_group_comment
;
The symmetry employed for this shelxl refinement is uniquely defined
by the following loop, which should always be used as a source of
symmetry information in preference to the above space-group names.
They are only intended as comments.
;
_shelx_estimated_absorpt_t_min 0.967
_shelx_estimated_absorpt_t_max 0.989

loop_
_space_group_symop_operation_xyz
'x, y, z'
'-x, y+1/2, -z+1/2'
'-x, -y, -z'
'x, -y-1/2, z-1/2'

loop_
_atom_site_label
_atom_site_type_symbol
_atom_site_fract_x
_atom_site_fract_y
_atom_site_fract_z
_atom_site_U_iso_or_equiv
_atom_site_adp_type
_atom_site_occupancy
_atom_site_site_symmetry_order
_atom_site_calc_flag
_atom_site_refinement_flags_posn
_atom_site_refinement_flags_adp
_atom_site_refinement_flags_occupancy
_atom_site_disorder_assembly
_atom_site_disorder_group
Zr1 Zr 0.66393(3) 0.77526(2) 0.43073(2) 0.02072(12) Uani 1 1 d . . . . .
O1 O 0.57219(19) 0.72702(12) 0.46879(15) 0.0293(7) Uani 1 1 d . . . . .
N1 N 0.8269(2) 0.77559(12) 0.59867(17) 0.0192(7) Uani 1 1 d . . . . .
C1 C 0.7458(3) 0.75181(14) 0.5552(2) 0.0198(8) Uani 1 1 d . . . . .
O2 O 0.7613(2) 0.83357(10) 0.46412(15) 0.0272(7) Uani 1 1 d . . . . .
N2 N 0.7167(2) 0.71741(11) 0.60406(17) 0.0186(7) Uani 1 1 d . . . . .
C2 C 0.8460(3) 0.75669(15) 0.6728(2) 0.0227(9) Uani 1 1 d . . . . .
H2 H 0.897698 0.767382 0.713752 0.027 Uiso 1 1 calc R U . . .
O3 O 0.7673(2) 0.73758(10) 0.38724(14) 0.0237(6) Uani 1 1 d . . . . .
N3 N 0.5010(2) 0.77395(12) 0.26205(17) 0.0193(7) Uani 1 1 d . . . . .
C3 C 0.7785(3) 0.72072(15) 0.6761(2) 0.0217(8) Uani 1 1 d . . . . .
H3 H 0.773546 0.700984 0.719855 0.026 Uiso 1 1 calc R U . . .
O4 O 0.5588(2) 0.82919(11) 0.39983(16) 0.0336(7) Uani 1 1 d . . . . .
N4 N 0.6168(2) 0.71979(12) 0.25744(17) 0.0193(7) Uani 1 1 d . . . . .
C4 C 0.6346(3) 0.68284(15) 0.5855(2) 0.0191(8) Uani 1 1 d . . . . .
C5 C 0.5621(3) 0.68996(16) 0.5184(2) 0.0254(9) Uani 1 1 d . . . . .
C6 C 0.4793(3) 0.65695(19) 0.5041(2) 0.0328(10) Uani 1 1 d . . . . .
C7 C 0.4762(3) 0.61761(17) 0.5552(2) 0.0297(10) Uani 1 1 d . . . . .
H7 H 0.420424 0.595477 0.545323 0.036 Uiso 1 1 calc R U . . .
C8 C 0.5499(3) 0.60826(15) 0.6203(2) 0.0246(9) Uani 1 1 d . . . . .
C9 C 0.6286(3) 0.64217(14) 0.6346(2) 0.0213(9) Uani 1 1 d . . . . .
H9 H 0.679595 0.637584 0.678939 0.026 Uiso 1 1 calc R U . . .
C10 C 0.3962(4) 0.6645(3) 0.4327(3) 0.0602(16) Uani 1 1 d . . . . .
C11 C 0.3129(4) 0.6248(3) 0.4302(3) 0.082(2) Uani 1 1 d . . . . .
H11A H 0.261675 0.629834 0.383667 0.123 Uiso 1 1 calc R U . . .
H11B H 0.283772 0.629090 0.475301 0.123 Uiso 1 1 calc R U . . .
H11C H 0.340284 0.590153 0.430166 0.123 Uiso 1 1 calc R U . . .
C12 C 0.4395(4) 0.6551(3) 0.3609(3) 0.078(2) Uani 1 1 d . . . . .
H12A H 0.388833 0.662279 0.314780 0.117 Uiso 1 1 calc R U . . .
H12B H 0.460700 0.619294 0.360120 0.117 Uiso 1 1 calc R U . . .
H12C H 0.496473 0.677674 0.362349 0.117 Uiso 1 1 calc R U . . .
C13 C 0.3522(4) 0.7178(3) 0.4328(4) 0.083(2) Uani 1 1 d . . . . .
H13A H 0.297776 0.721727 0.388089 0.125 Uiso 1 1 calc R U . . .
H13B H 0.403370 0.743406 0.430836 0.125 Uiso 1 1 calc R U . . .
H13C H 0.327068 0.722560 0.479693 0.125 Uiso 1 1 calc R U . . .
C14 C 0.5436(3) 0.56118(15) 0.6697(2) 0.0290(10) Uani 1 1 d D . . . .
C15 C 0.6218(5) 0.5606(2) 0.7435(3) 0.0416(16) Uani 0.724(5) 1 d D . P A 1
H15A H 0.611032 0.531102 0.774591 0.062 Uiso 0.724(5) 1 calc R U P A 1
H15B H 0.617390 0.592261 0.772139 0.062 Uiso 0.724(5) 1 calc R U P A 1
H15C H 0.687617 0.558194 0.731455 0.062 Uiso 0.724(5) 1 calc R U P A 1
C16 C 0.4409(4) 0.5602(2) 0.6939(3) 0.0330(15) Uani 0.724(5) 1 d D . P A 1
H16A H 0.436248 0.529213 0.723952 0.049 Uiso 0.724(5) 1 calc R U P A 1
H16B H 0.387591 0.560187 0.647977 0.049 Uiso 0.724(5) 1 calc R U P A 1
H16C H 0.434839 0.590498 0.724917 0.049 Uiso 0.724(5) 1 calc R U P A 1
C17 C 0.5508(5) 0.5134(2) 0.6233(4) 0.0473(19) Uani 0.724(5) 1 d D . P A 1
H17A H 0.547494 0.483025 0.654962 0.071 Uiso 0.724(5) 1 calc R U P A 1
H17B H 0.613770 0.513434 0.606361 0.071 Uiso 0.724(5) 1 calc R U P A 1
H17C H 0.495849 0.512649 0.578472 0.071 Uiso 0.724(5) 1 calc R U P A 1
C15A C 0.5395(12) 0.5777(6) 0.7485(7) 0.0416(16) Uani 0.276(5) 1 d D . P A 2
H15D H 0.542706 0.547516 0.781561 0.062 Uiso 0.276(5) 1 calc R U P A 2
H15E H 0.477516 0.596113 0.747394 0.062 Uiso 0.276(5) 1 calc R U P A 2
H15F H 0.595694 0.600262 0.768419 0.062 Uiso 0.276(5) 1 calc R U P A 2
C16A C 0.4626(10) 0.5241(6) 0.6350(8) 0.041(5) Uani 0.276(5) 1 d D . P A 2
H16D H 0.472599 0.491599 0.663046 0.062 Uiso 0.276(5) 1 calc R U P A 2
H16E H 0.464412 0.518140 0.581190 0.062 Uiso 0.276(5) 1 calc R U P A 2
H16F H 0.398158 0.538511 0.638349 0.062 Uiso 0.276(5) 1 calc R U P A 2
C17A C 0.6445(8) 0.5308(5) 0.6741(9) 0.038(4) Uani 0.276(5) 1 d D . P A 2
H17D H 0.643752 0.499397 0.704054 0.057 Uiso 0.276(5) 1 calc R U P A 2
H17E H 0.700249 0.552349 0.698814 0.057 Uiso 0.276(5) 1 calc R U P A 2
H17F H 0.651621 0.521963 0.622267 0.057 Uiso 0.276(5) 1 calc R U P A 2
C18 C 0.8890(3) 0.81188(14) 0.5710(2) 0.0215(9) Uani 1 1 d . . . . .
C19 C 0.8538(3) 0.84006(15) 0.5042(2) 0.0241(9) Uani 1 1 d . . . . .
C20 C 0.9179(3) 0.87642(16) 0.4810(2) 0.0293(10) Uani 1 1 d . . . . .
C21 C 1.0114(4) 0.88172(16) 0.5251(3) 0.0341(10) Uani 1 1 d . . . . .
H21 H 1.054192 0.906042 0.509399 0.041 Uiso 1 1 calc R U . . .
C22 C 1.0476(3) 0.85393(17) 0.5913(3) 0.0366(11) Uani 1 1 d . . . . .
C23 C 0.9841(3) 0.81837(16) 0.6123(3) 0.0314(10) Uani 1 1 d . . . . .
H23 H 1.006796 0.797904 0.656546 0.038 Uiso 1 1 calc R U . . .
C24 C 0.8820(4) 0.90942(16) 0.4087(2) 0.0359(11) Uani 1 1 d . . . . .
C25 C 0.8544(4) 0.87461(17) 0.3378(2) 0.0388(12) Uani 1 1 d . . . . .
H25A H 0.836462 0.895800 0.291637 0.058 Uiso 1 1 calc R U . . .
H25B H 0.798039 0.852972 0.342451 0.058 Uiso 1 1 calc R U . . .
H25C H 0.911056 0.852919 0.334145 0.058 Uiso 1 1 calc R U . . .
C26 C 0.7937(4) 0.94197(17) 0.4184(3) 0.0440(13) Uani 1 1 d . . . . .
H26A H 0.771941 0.963258 0.372740 0.066 Uiso 1 1 calc R U . . .
H26B H 0.813181 0.964001 0.463485 0.066 Uiso 1 1 calc R U . . .
H26C H 0.739390 0.919532 0.425147 0.066 Uiso 1 1 calc R U . . .
C27 C 0.9634(4) 0.94601(18) 0.3949(3) 0.0477(13) Uani 1 1 d . . . . .
H27A H 0.939297 0.965436 0.347721 0.072 Uiso 1 1 calc R U . . .
H27B H 1.021994 0.926225 0.390118 0.072 Uiso 1 1 calc R U . . .
H27C H 0.980811 0.969754 0.438203 0.072 Uiso 1 1 calc R U . . .
C28 C 1.1536(4) 0.8612(2) 0.6355(4) 0.0672(18) Uani 1 1 d . . . . .
C29 C 1.1870(4) 0.9172(2) 0.6343(4) 0.0712(19) Uani 1 1 d . . . . .
H29A H 1.252343 0.921190 0.668181 0.107 Uiso 1 1 calc R U . . .
H29B H 1.139269 0.939403 0.652012 0.107 Uiso 1 1 calc R U . . .
H29C H 1.190823 0.926776 0.581959 0.107 Uiso 1 1 calc R U . . .
C30 C 1.2212(4) 0.8272(2) 0.5989(5) 0.104(3) Uani 1 1 d . . . . .
H30A H 1.289761 0.830777 0.627415 0.157 Uiso 1 1 calc R U . . .
H30B H 1.216719 0.837691 0.545618 0.157 Uiso 1 1 calc R U . . .
H30C H 1.200488 0.791387 0.600354 0.157 Uiso 1 1 calc R U . . .
C31 C 1.1612(5) 0.8478(3) 0.7201(4) 0.114(3) Uani 1 1 d . . . . .
H31A H 1.225582 0.858919 0.750024 0.172 Uiso 1 1 calc R U . . .
H31B H 1.154549 0.810666 0.725460 0.172 Uiso 1 1 calc R U . . .
H31C H 1.108243 0.865194 0.739023 0.172 Uiso 1 1 calc R U . . .
C32 C 0.5831(3) 0.75208(15) 0.3060(2) 0.0207(8) Uani 1 1 d . . . . .
C33 C 0.4855(3) 0.75582(15) 0.1878(2) 0.0222(9) Uani 1 1 d . . . . .
H33 H 0.433453 0.765633 0.146506 0.027 Uiso 1 1 calc R U . . .
C34 C 0.5565(3) 0.72225(15) 0.1846(2) 0.0204(8) Uani 1 1 d . . . . .
H34 H 0.564630 0.703434 0.140872 0.024 Uiso 1 1 calc R U . . .
C35 C 0.7020(3) 0.68748(15) 0.2775(2) 0.0227(9) Uani 1 1 d . . . . .
C36 C 0.7783(3) 0.69962(15) 0.3393(2) 0.0237(9) Uani 1 1 d . . . . .
C37 C 0.8674(3) 0.67165(16) 0.3501(2) 0.0296(10) Uani 1 1 d . . . . .
C38 C 0.8709(3) 0.63002(17) 0.3023(2) 0.0330(11) Uani 1 1 d . . . . .
H38 H 0.930286 0.610598 0.309706 0.040 Uiso 1 1 calc R U . . .
C39 C 0.7921(3) 0.61527(16) 0.2441(2) 0.0279(10) Uani 1 1 d . . . . .
C40 C 0.7081(3) 0.64487(15) 0.2318(2) 0.0253(9) Uani 1 1 d . . . . .
H40 H 0.653647 0.636204 0.191704 0.030 Uiso 1 1 calc R U . . .
C41 C 0.9576(4) 0.68722(18) 0.4130(3) 0.0415(12) Uani 1 1 d . . . . .
C42 C 1.0488(4) 0.6544(2) 0.4105(3) 0.071(2) Uani 1 1 d . . . . .
H42A H 1.105663 0.667202 0.448245 0.107 Uiso 1 1 calc R U . . .
H42B H 1.063289 0.656147 0.359205 0.107 Uiso 1 1 calc R U . . .
H42C H 1.035645 0.618732 0.422476 0.107 Uiso 1 1 calc R U . . .
C43 C 0.9335(4) 0.68084(19) 0.4925(3) 0.0491(14) Uani 1 1 d . . . . .
H43A H 0.988985 0.693553 0.531678 0.074 Uiso 1 1 calc R U . . .
H43B H 0.922449 0.644529 0.501778 0.074 Uiso 1 1 calc R U . . .
H43C H 0.873661 0.700380 0.494831 0.074 Uiso 1 1 calc R U . . .
C44 C 0.9855(3) 0.74271(18) 0.4012(3) 0.0418(12) Uani 1 1 d . . . . .
H44A H 1.041066 0.752825 0.442410 0.063 Uiso 1 1 calc R U . . .
H44B H 0.928648 0.764957 0.401942 0.063 Uiso 1 1 calc R U . . .
H44C H 1.004903 0.746003 0.351748 0.063 Uiso 1 1 calc R U . . .
C45 C 0.7943(4) 0.56567(16) 0.1982(3) 0.0354(11) Uani 1 1 d . . . . .
C46 C 0.7369(4) 0.57152(18) 0.1172(3) 0.0451(13) Uani 1 1 d . . . . .
H46A H 0.747443 0.541344 0.087337 0.068 Uiso 1 1 calc R U . . .
H46B H 0.759519 0.602220 0.094421 0.068 Uiso 1 1 calc R U . . .
H46C H 0.666233 0.574823 0.117131 0.068 Uiso 1 1 calc R U . . .
C47 C 0.9001(5) 0.5509(3) 0.1929(4) 0.098(3) Uani 1 1 d . . . . .
H47A H 0.897690 0.523771 0.154683 0.147 Uiso 1 1 calc R U . . .
H47B H 0.936191 0.538680 0.242876 0.147 Uiso 1 1 calc R U . . .
H47C H 0.933843 0.580965 0.177661 0.147 Uiso 1 1 calc R U . . .
C48 C 0.7478(7) 0.5237(2) 0.2372(4) 0.096(3) Uani 1 1 d . . . . .
H48A H 0.746551 0.491766 0.208077 0.144 Uiso 1 1 calc R U . . .
H48B H 0.679999 0.533437 0.239381 0.144 Uiso 1 1 calc R U . . .
H48C H 0.786677 0.518606 0.289270 0.144 Uiso 1 1 calc R U . . .
C49 C 0.4346(3) 0.80806(14) 0.2897(2) 0.0202(8) Uani 1 1 d . . . . .
C50 C 0.4664(3) 0.83474(15) 0.3587(2) 0.0244(9) Uani 1 1 d . . . . .
C51 C 0.3988(3) 0.86807(15) 0.3829(2) 0.0292(10) Uani 1 1 d . . . . .
C52 C 0.3040(3) 0.87244(15) 0.3379(3) 0.0295(10) Uani 1 1 d . . . . .
H52 H 0.258749 0.895026 0.354270 0.035 Uiso 1 1 calc R U . . .
C53 C 0.2723(3) 0.84562(16) 0.2706(3) 0.0343(11) Uani 1 1 d . . . . .
C54 C 0.3393(3) 0.81328(15) 0.2471(3) 0.0283(10) Uani 1 1 d . . . . .
H54 H 0.319428 0.794354 0.201003 0.034 Uiso 1 1 calc R U . . .
C55 C 0.4322(4) 0.89950(19) 0.4579(3) 0.0453(13) Uani 1 1 d . . . . .
C56 C 0.4651(5) 0.8637(2) 0.5264(3) 0.0625(18) Uani 1 1 d . . . . .
H56A H 0.475865 0.883637 0.573966 0.094 Uiso 1 1 calc R U . . .
H56B H 0.526846 0.846578 0.522291 0.094 Uiso 1 1 calc R U . . .
H56C H 0.413663 0.837945 0.526966 0.094 Uiso 1 1 calc R U . . .
C57 C 0.5163(4) 0.93561(18) 0.4490(3) 0.0517(14) Uani 1 1 d . . . . .
H57A H 0.537489 0.955514 0.496176 0.078 Uiso 1 1 calc R U . . .
H57B H 0.493003 0.958932 0.405994 0.078 Uiso 1 1 calc R U . . .
H57C H 0.572204 0.915512 0.439280 0.078 Uiso 1 1 calc R U . . .
C58 C 0.3459(4) 0.9318(2) 0.4744(3) 0.0571(16) Uani 1 1 d . . . . .
H58A H 0.366912 0.949285 0.523691 0.086 Uiso 1 1 calc R U . . .
H58B H 0.289600 0.909337 0.476377 0.086 Uiso 1 1 calc R U . . .
H58C H 0.326110 0.957198 0.433687 0.086 Uiso 1 1 calc R U . . .
C59 C 0.1681(4) 0.85203(19) 0.2213(4) 0.0515(14) Uani 1 1 d . . . . .
C60 C 0.1014(4) 0.8820(3) 0.2665(5) 0.107(3) Uani 1 1 d . . . . .
H60A H 0.031721 0.877346 0.241343 0.161 Uiso 1 1 calc R U . . .
H60B H 0.118161 0.918460 0.267453 0.161 Uiso 1 1 calc R U . . .
H60C H 0.112364 0.868902 0.319038 0.161 Uiso 1 1 calc R U . . .
C61 C 0.1721(4) 0.8768(3) 0.1495(4) 0.090(2) Uani 1 1 d . . . . .
H61A H 0.201032 0.853239 0.117517 0.108 Uiso 1 1 calc R U . . .
H61B H 0.212900 0.907715 0.159536 0.108 Uiso 1 1 calc R U . . .
H61C H 0.104956 0.886111 0.122696 0.108 Uiso 1 1 calc R U . . .
C62 C 0.1176(4) 0.8000(2) 0.2079(4) 0.0682(18) Uani 1 1 d . . . . .
H62A H 0.048999 0.804536 0.179997 0.102 Uiso 1 1 calc R U . . .
H62B H 0.118197 0.783490 0.257246 0.102 Uiso 1 1 calc R U . . .
H62C H 0.153047 0.778408 0.177670 0.102 Uiso 1 1 calc R U . . .
C1SA C 0.7719(6) 0.5607(2) 0.4987(4) 0.0550(9) Uani 0.516(4) 1 d DG . P B 1
C2SA C 0.8183(6) 0.5756(2) 0.5722(4) 0.0550(9) Uani 0.516(4) 1 d G . P B 1
H2SA H 0.814987 0.610299 0.587643 0.066 Uiso 0.516(4) 1 calc R U P B 1
C3SA C 0.8694(5) 0.5398(3) 0.6232(3) 0.0550(9) Uani 0.516(4) 1 d G . P B 1
H3SA H 0.901116 0.549993 0.673533 0.066 Uiso 0.516(4) 1 calc R U P B 1
C4SA C 0.8742(5) 0.4891(2) 0.6007(3) 0.0550(9) Uani 0.516(4) 1 d G . P B 1
H4SA H 0.909216 0.464601 0.635561 0.066 Uiso 0.516(4) 1 calc R U P B 1
C5SA C 0.8279(6) 0.4742(2) 0.5271(4) 0.0550(9) Uani 0.516(4) 1 d G . P B 1
H5SA H 0.831188 0.439514 0.511698 0.066 Uiso 0.516(4) 1 calc R U P B 1
C6SA C 0.7767(5) 0.5100(3) 0.4761(3) 0.0550(9) Uani 0.516(4) 1 d G . P B 1
H6SA H 0.745060 0.499819 0.425807 0.066 Uiso 0.516(4) 1 calc R U P B 1
C7SA C 0.7092(10) 0.5985(5) 0.4453(9) 0.049(3) Uani 0.516(4) 1 d D . P B 1
H7S1 H 0.682257 0.581826 0.396114 0.074 Uiso 0.516(4) 1 calc R U P B 1
H7S2 H 0.654650 0.610383 0.468050 0.074 Uiso 0.516(4) 1 calc R U P B 1
H7S3 H 0.749963 0.627817 0.436993 0.074 Uiso 0.516(4) 1 calc R U P B 1
C1SB C 0.7944(5) 0.5483(3) 0.5047(4) 0.0550(9) Uani 0.484(4) 1 d DG . P B 2
C2SB C 0.8236(6) 0.5547(3) 0.5835(4) 0.0550(9) Uani 0.484(4) 1 d G . P B 2
H2SB H 0.787525 0.577012 0.609599 0.066 Uiso 0.484(4) 1 calc R U P B 2
C3SB C 0.9057(6) 0.5286(3) 0.6242(3) 0.0550(9) Uani 0.484(4) 1 d G . P B 2
H3SB H 0.925699 0.532979 0.678104 0.066 Uiso 0.484(4) 1 calc R U P B 2
C4SB C 0.9586(5) 0.4960(3) 0.5861(4) 0.0550(9) Uani 0.484(4) 1 d G . P B 2
H4SB H 1.014649 0.478115 0.613941 0.066 Uiso 0.484(4) 1 calc R U P B 2
C5SB C 0.9293(5) 0.4896(3) 0.5073(4) 0.0550(9) Uani 0.484(4) 1 d G . P B 2
H5SB H 0.965424 0.467284 0.481272 0.066 Uiso 0.484(4) 1 calc R U P B 2
C6SB C 0.8472(6) 0.5157(3) 0.4666(3) 0.0550(9) Uani 0.484(4) 1 d G . P B 2
H6SB H 0.827250 0.511316 0.412765 0.066 Uiso 0.484(4) 1 calc R U P B 2
C7SB C 0.7072(11) 0.5772(6) 0.4599(10) 0.049(3) Uani 0.484(4) 1 d D . P B 2
H7S4 H 0.697270 0.568011 0.405581 0.074 Uiso 0.484(4) 1 calc R U P B 2
H7S5 H 0.647778 0.568285 0.478846 0.074 Uiso 0.484(4) 1 calc R U P B 2
H7S6 H 0.719480 0.614058 0.465919 0.074 Uiso 0.484(4) 1 calc R U P B 2

loop_
_atom_site_aniso_label
_atom_site_aniso_U_11
_atom_site_aniso_U_22
_atom_site_aniso_U_33
_atom_site_aniso_U_23
_atom_site_aniso_U_13
_atom_site_aniso_U_12
Zr1 0.0294(2) 0.0189(2) 0.01332(19) 0.00008(18) 0.00339(15) 0.00570(19)
O1 0.0211(15) 0.0474(18) 0.0180(14) 0.0085(14) 0.0013(11) 0.0001(14)
N1 0.0257(18) 0.0183(16) 0.0134(15) 0.0004(14) 0.0038(13) 0.0014(14)
C1 0.026(2) 0.0151(19) 0.018(2) 0.0006(16) 0.0045(16) 0.0044(16)
O2 0.0432(18) 0.0176(15) 0.0187(15) 0.0026(11) 0.0021(13) 0.0038(13)
N2 0.0225(17) 0.0180(17) 0.0148(16) 0.0002(13) 0.0028(13) 0.0033(13)
C2 0.026(2) 0.027(2) 0.0139(19) 0.0030(16) 0.0006(17) -0.0004(17)
O3 0.0285(16) 0.0246(16) 0.0174(14) -0.0030(11) 0.0032(12) 0.0057(12)
N3 0.0234(17) 0.0179(16) 0.0170(16) -0.0007(14) 0.0050(13) 0.0008(14)
C3 0.025(2) 0.027(2) 0.0125(18) -0.0006(17) 0.0026(15) -0.0036(17)
O4 0.0452(19) 0.0293(17) 0.0210(16) -0.0029(13) -0.0053(14) 0.0209(14)
N4 0.0229(17) 0.0200(17) 0.0148(16) -0.0009(14) 0.0035(13) 0.0013(14)
C4 0.019(2) 0.024(2) 0.0152(19) -0.0037(16) 0.0064(15) 0.0036(16)
C5 0.023(2) 0.038(2) 0.016(2) 0.0011(17) 0.0072(16) 0.0026(18)
C6 0.022(2) 0.057(3) 0.019(2) 0.003(2) 0.0037(17) -0.003(2)
C7 0.019(2) 0.046(3) 0.024(2) -0.0024(19) 0.0042(17) -0.0075(19)
C8 0.024(2) 0.024(2) 0.025(2) -0.0032(17) 0.0060(17) 0.0002(17)
C9 0.024(2) 0.020(2) 0.018(2) -0.0024(16) -0.0010(17) 0.0029(16)
C10 0.030(3) 0.110(5) 0.034(3) 0.036(3) -0.010(2) -0.027(3)
C11 0.033(3) 0.153(6) 0.049(4) 0.049(4) -0.018(3) -0.040(4)
C12 0.059(4) 0.143(6) 0.023(3) 0.012(3) -0.012(2) -0.060(4)
C13 0.026(3) 0.136(5) 0.082(5) 0.078(4) -0.001(3) 0.003(3)
C14 0.033(2) 0.019(2) 0.032(2) -0.0010(17) 0.0010(19) -0.0042(18)
C15 0.047(4) 0.032(3) 0.040(3) 0.012(3) -0.005(3) -0.014(3)
C16 0.043(4) 0.026(3) 0.031(4) 0.003(3) 0.010(3) -0.004(3)
C17 0.046(5) 0.028(3) 0.068(5) -0.009(3) 0.011(4) 0.001(3)
C15A 0.047(4) 0.032(3) 0.040(3) 0.012(3) -0.005(3) -0.014(3)
C16A 0.045(9) 0.034(9) 0.038(9) 0.015(7) -0.006(8) -0.018(7)
C17A 0.035(7) 0.028(8) 0.046(10) 0.021(7) 0.000(7) -0.001(6)
C18 0.030(2) 0.015(2) 0.021(2) -0.0021(16) 0.0095(17) -0.0011(16)
C19 0.036(2) 0.016(2) 0.020(2) -0.0057(16) 0.0047(18) 0.0031(17)
C20 0.049(3) 0.021(2) 0.021(2) -0.0019(17) 0.0139(19) -0.0019(19)
C21 0.046(3) 0.023(2) 0.036(3) 0.0018(19) 0.013(2) -0.009(2)
C22 0.038(3) 0.029(2) 0.043(3) 0.012(2) 0.008(2) -0.005(2)
C23 0.034(2) 0.025(2) 0.033(3) 0.0092(19) 0.003(2) -0.0032(19)
C24 0.067(3) 0.021(2) 0.022(2) 0.0033(18) 0.016(2) -0.003(2)
C25 0.066(4) 0.031(3) 0.022(2) 0.0027(19) 0.014(2) 0.002(2)
C26 0.081(4) 0.024(3) 0.027(3) 0.008(2) 0.013(3) 0.006(2)
C27 0.086(4) 0.031(3) 0.027(3) 0.008(2) 0.015(3) -0.012(3)
C28 0.039(3) 0.063(4) 0.090(4) 0.047(3) -0.008(3) -0.019(3)
C29 0.047(4) 0.071(4) 0.087(5) 0.024(3) -0.004(3) -0.030(3)
C30 0.038(4) 0.056(4) 0.215(9) 0.054(5) 0.018(5) 0.004(3)
C31 0.072(5) 0.146(7) 0.095(5) 0.074(5) -0.050(4) -0.073(5)
C32 0.026(2) 0.019(2) 0.019(2) 0.0030(16) 0.0066(16) 0.0018(16)
C33 0.024(2) 0.024(2) 0.017(2) -0.0008(16) 0.0017(17) -0.0008(17)
C34 0.025(2) 0.021(2) 0.0142(18) -0.0038(17) 0.0018(15) -0.0042(17)
C35 0.030(2) 0.019(2) 0.019(2) -0.0002(16) 0.0067(17) 0.0034(17)
C36 0.032(2) 0.019(2) 0.020(2) -0.0011(16) 0.0035(17) 0.0022(17)
C37 0.035(2) 0.030(2) 0.022(2) -0.0045(18) 0.0007(18) 0.0091(19)
C38 0.036(3) 0.033(2) 0.027(2) -0.0054(19) 0.0006(19) 0.015(2)
C39 0.039(3) 0.022(2) 0.021(2) -0.0018(17) 0.0041(18) 0.0069(18)
C40 0.031(2) 0.023(2) 0.022(2) -0.0017(17) 0.0042(18) 0.0014(17)
C41 0.042(3) 0.041(3) 0.034(3) -0.013(2) -0.010(2) 0.021(2)
C42 0.052(3) 0.079(4) 0.064(4) -0.039(3) -0.029(3) 0.036(3)
C43 0.062(4) 0.040(3) 0.033(3) -0.010(2) -0.016(2) 0.018(3)
C44 0.026(3) 0.051(3) 0.042(3) -0.015(2) -0.004(2) 0.007(2)
C45 0.050(3) 0.023(2) 0.032(2) -0.0034(19) 0.005(2) 0.010(2)
C46 0.080(4) 0.028(3) 0.027(2) -0.008(2) 0.011(2) 0.006(2)
C47 0.063(4) 0.082(5) 0.134(7) -0.082(5) -0.014(4) 0.035(3)
C48 0.227(9) 0.025(3) 0.056(4) -0.003(3) 0.074(5) -0.014(4)
C49 0.027(2) 0.014(2) 0.022(2) 0.0052(15) 0.0090(17) 0.0012(16)
C50 0.038(2) 0.020(2) 0.017(2) 0.0059(16) 0.0099(17) 0.0099(18)
C51 0.046(3) 0.021(2) 0.022(2) 0.0079(17) 0.0108(19) 0.0129(19)
C52 0.034(2) 0.018(2) 0.041(3) 0.0027(18) 0.0185(19) 0.0054(18)
C53 0.027(2) 0.018(2) 0.058(3) -0.005(2) 0.007(2) -0.0008(18)
C54 0.026(2) 0.022(2) 0.035(2) -0.0066(19) 0.0018(19) -0.0020(17)
C55 0.073(4) 0.041(3) 0.020(2) 0.001(2) 0.008(2) 0.035(2)
C56 0.106(5) 0.057(4) 0.025(3) 0.005(2) 0.016(3) 0.048(3)
C57 0.073(4) 0.031(3) 0.041(3) -0.019(2) -0.010(3) 0.016(2)
C58 0.086(4) 0.052(3) 0.033(3) -0.003(2) 0.010(3) 0.041(3)
C59 0.028(3) 0.034(3) 0.085(4) -0.026(3) -0.004(3) 0.007(2)
C60 0.039(4) 0.110(6) 0.159(7) -0.080(5) -0.013(4) 0.018(4)
C61 0.041(4) 0.088(5) 0.119(5) 0.036(4) -0.030(4) -0.002(3)
C62 0.049(4) 0.068(4) 0.083(5) -0.020(3) 0.005(3) -0.020(3)
C1SA 0.062(2) 0.050(2) 0.0505(18) 0.0038(16) 0.0073(17) 0.0118(18)
C2SA 0.062(2) 0.050(2) 0.0505(18) 0.0038(16) 0.0073(17) 0.0118(18)
C3SA 0.062(2) 0.050(2) 0.0505(18) 0.0038(16) 0.0073(17) 0.0118(18)
C4SA 0.062(2) 0.050(2) 0.0505(18) 0.0038(16) 0.0073(17) 0.0118(18)
C5SA 0.062(2) 0.050(2) 0.0505(18) 0.0038(16) 0.0073(17) 0.0118(18)
C6SA 0.062(2) 0.050(2) 0.0505(18) 0.0038(16) 0.0073(17) 0.0118(18)
C7SA 0.048(4) 0.055(9) 0.049(6) 0.013(5) 0.020(3) 0.002(5)
C1SB 0.062(2) 0.050(2) 0.0505(18) 0.0038(16) 0.0073(17) 0.0118(18)
C2SB 0.062(2) 0.050(2) 0.0505(18) 0.0038(16) 0.0073(17) 0.0118(18)
C3SB 0.062(2) 0.050(2) 0.0505(18) 0.0038(16) 0.0073(17) 0.0118(18)
C4SB 0.062(2) 0.050(2) 0.0505(18) 0.0038(16) 0.0073(17) 0.0118(18)
C5SB 0.062(2) 0.050(2) 0.0505(18) 0.0038(16) 0.0073(17) 0.0118(18)
C6SB 0.062(2) 0.050(2) 0.0505(18) 0.0038(16) 0.0073(17) 0.0118(18)
C7SB 0.048(4) 0.055(9) 0.049(6) 0.013(5) 0.020(3) 0.002(5)

loop_
_atom_type_symbol
_atom_type_description
_atom_type_scat_dispersion_real
_atom_type_scat_dispersion_imag
_atom_type_scat_source
C C 0.0033 0.0016 'International Tables Vol C Tables 4.2.6.8 and 6.1.1.4'
H H 0.0000 0.0000 'International Tables Vol C Tables 4.2.6.8 and 6.1.1.4'
N N 0.0061 0.0033 'International Tables Vol C Tables 4.2.6.8 and 6.1.1.4'
O O 0.0106 0.0060 'International Tables Vol C Tables 4.2.6.8 and 6.1.1.4'
Zr Zr -2.9673 0.5597 'International Tables Vol C Tables 4.2.6.8 and 6.1.1.4'

loop_
_geom_angle_atom_site_label_1
_geom_angle_atom_site_label_2
_geom_angle_atom_site_label_3
_geom_angle
O1 Zr1 O4 93.46(13)
O1 Zr1 O3 111.97(11)
O4 Zr1 O3 139.70(11)
O1 Zr1 O2 142.81(11)
O4 Zr1 O2 87.22(12)
O3 Zr1 O2 89.95(11)
O1 Zr1 C32 87.25(12)
O4 Zr1 C32 75.51(12)
O3 Zr1 C32 75.11(12)
O2 Zr1 C32 128.48(12)
O1 Zr1 C1 74.21(12)
O4 Zr1 C1 127.97(12)
O3 Zr1 C1 89.96(12)
O2 Zr1 C1 76.24(12)
C32 Zr1 C1 149.99(13)
C5 O1 Zr1 147.1(3)
C1 N1 C2 110.3(3)
C1 N1 C18 125.6(3)
C2 N1 C18 123.9(3)
N1 C1 N2 104.6(3)
N1 C1 Zr1 126.1(3)
N2 C1 Zr1 128.7(3)
C19 O2 Zr1 138.5(2)
C1 N2 C3 110.1(3)
C1 N2 C4 126.2(3)
C3 N2 C4 123.7(3)
C3 C2 N1 107.5(3)
C3 C2 H2 126.3
N1 C2 H2 126.3
C36 O3 Zr1 142.3(3)
C32 N3 C33 110.5(3)
C32 N3 C49 125.2(3)
C33 N3 C49 124.2(3)
C2 C3 N2 107.5(3)
C2 C3 H3 126.3
N2 C3 H3 126.3
C50 O4 Zr1 140.8(3)
C32 N4 C34 110.5(3)
C32 N4 C35 125.5(3)
C34 N4 C35 124.0(3)
C9 C4 C5 120.9(4)
C9 C4 N2 119.0(3)
C5 C4 N2 120.1(3)
O1 C5 C4 120.4(4)
O1 C5 C6 121.0(4)
C4 C5 C6 118.6(4)
C7 C6 C5 118.2(4)
C7 C6 C10 121.4(4)
C5 C6 C10 120.4(4)
C6 C7 C8 124.2(4)
C6 C7 H7 117.9
C8 C7 H7 117.9
C9 C8 C7 116.6(4)
C9 C8 C14 123.2(4)
C7 C8 C14 120.2(4)
C8 C9 C4 121.4(4)
C8 C9 H9 119.3
C4 C9 H9 119.3
C13 C10 C6 110.1(5)
C13 C10 C11 108.6(5)
C6 C10 C11 111.0(4)
C13 C10 C12 111.9(5)
C6 C10 C12 108.4(4)
C11 C10 C12 106.7(5)
C10 C11 H11A 109.5
C10 C11 H11B 109.5
H11A C11 H11B 109.5
C10 C11 H11C 109.5
H11A C11 H11C 109.5
H11B C11 H11C 109.5
C10 C12 H12A 109.5
C10 C12 H12B 109.5
H12A C12 H12B 109.5
C10 C12 H12C 109.5
H12A C12 H12C 109.5
H12B C12 H12C 109.5
C10 C13 H13A 109.5
C10 C13 H13B 109.5
H13A C13 H13B 109.5
C10 C13 H13C 109.5
H13A C13 H13C 109.5
H13B C13 H13C 109.5
C15A C14 C16A 113.7(8)
C17 C14 C15 110.5(4)
C15A C14 C8 109.5(7)
C16A C14 C8 114.0(7)
C17 C14 C8 109.2(4)
C15 C14 C8 113.1(4)
C17 C14 C16 107.8(4)
C15 C14 C16 106.3(4)
C8 C14 C16 109.8(4)
C15A C14 C17A 107.9(7)
C16A C14 C17A 105.5(7)
C8 C14 C17A 105.8(6)
C14 C15 H15A 109.5
C14 C15 H15B 109.5
H15A C15 H15B 109.5
C14 C15 H15C 109.5
H15A C15 H15C 109.5
H15B C15 H15C 109.5
C14 C16 H16A 109.5
C14 C16 H16B 109.5
H16A C16 H16B 109.5
C14 C16 H16C 109.5
H16A C16 H16C 109.5
H16B C16 H16C 109.5
C14 C17 H17A 109.5
C14 C17 H17B 109.5
H17A C17 H17B 109.5
C14 C17 H17C 109.5
H17A C17 H17C 109.5
H17B C17 H17C 109.5
C14 C15A H15D 109.5
C14 C15A H15E 109.5
H15D C15A H15E 109.5
C14 C15A H15F 109.5
H15D C15A H15F 109.5
H15E C15A H15F 109.5
C14 C16A H16D 109.5
C14 C16A H16E 109.5
H16D C16A H16E 109.5
C14 C16A H16F 109.5
H16D C16A H16F 109.5
H16E C16A H16F 109.5
C14 C17A H17D 109.5
C14 C17A H17E 109.5
H17D C17A H17E 109.5
C14 C17A H17F 109.5
H17D C17A H17F 109.5
H17E C17A H17F 109.5
C23 C18 C19 120.9(4)
C23 C18 N1 118.0(3)
C19 C18 N1 121.1(4)
O2 C19 C18 120.7(4)
O2 C19 C20 120.9(4)
C18 C19 C20 118.4(4)
C21 C20 C19 118.0(4)
C21 C20 C24 121.4(4)
C19 C20 C24 120.5(4)
C20 C21 C22 124.3(4)
C20 C21 H21 117.9
C22 C21 H21 117.9
C23 C22 C21 116.6(4)
C23 C22 C28 122.6(4)
C21 C22 C28 120.7(4)
C18 C23 C22 121.7(4)
C18 C23 H23 119.1
C22 C23 H23 119.1
C26 C24 C27 107.6(4)
C26 C24 C25 110.9(4)
C27 C24 C25 107.3(4)
C26 C24 C20 109.8(4)
C27 C24 C20 111.4(4)
C25 C24 C20 109.8(3)
C24 C25 H25A 109.5
C24 C25 H25B 109.5
H25A C25 H25B 109.5
C24 C25 H25C 109.5
H25A C25 H25C 109.5
H25B C25 H25C 109.5
C24 C26 H26A 109.5
C24 C26 H26B 109.5
H26A C26 H26B 109.5
C24 C26 H26C 109.5
H26A C26 H26C 109.5
H26B C26 H26C 109.5
C24 C27 H27A 109.5
C24 C27 H27B 109.5
H27A C27 H27B 109.5
C24 C27 H27C 109.5
H27A C27 H27C 109.5
H27B C27 H27C 109.5
C22 C28 C30 108.3(6)
C22 C28 C31 109.9(5)
C30 C28 C31 111.6(6)
C22 C28 C29 111.8(4)
C30 C28 C29 109.5(5)
C31 C28 C29 105.9(6)
C28 C29 H29A 109.5
C28 C29 H29B 109.5
H29A C29 H29B 109.5
C28 C29 H29C 109.5
H29A C29 H29C 109.5
H29B C29 H29C 109.5
C28 C30 H30A 109.5
C28 C30 H30B 109.5
H30A C30 H30B 109.5
C28 C30 H30C 109.5
H30A C30 H30C 109.5
H30B C30 H30C 109.5
C28 C31 H31A 109.5
C28 C31 H31B 109.5
H31A C31 H31B 109.5
C28 C31 H31C 109.5
H31A C31 H31C 109.5
H31B C31 H31C 109.5
N3 C32 N4 104.4(3)
N3 C32 Zr1 127.6(3)
N4 C32 Zr1 127.3(3)
C34 C33 N3 107.6(3)
C34 C33 H33 126.2
N3 C33 H33 126.2
C33 C34 N4 107.0(3)
C33 C34 H34 126.5
N4 C34 H34 126.5
C40 C35 C36 121.1(4)
C40 C35 N4 118.3(4)
C36 C35 N4 120.6(3)
O3 C36 C35 120.4(4)
O3 C36 C37 120.7(4)
C35 C36 C37 118.9(4)
C38 C37 C36 117.7(4)
C38 C37 C41 121.7(4)
C36 C37 C41 120.7(4)
C37 C38 C39 123.5(4)
C37 C38 H38 118.2
C39 C38 H38 118.2
C40 C39 C38 117.7(4)
C40 C39 C45 120.1(4)
C38 C39 C45 122.0(4)
C39 C40 C35 120.7(4)
C39 C40 H40 119.6
C35 C40 H40 119.6
C44 C41 C42 107.1(5)
C44 C41 C43 110.0(4)
C42 C41 C43 107.9(4)
C44 C41 C37 109.8(4)
C42 C41 C37 111.9(4)
C43 C41 C37 110.2(4)
C41 C42 H42A 109.5
C41 C42 H42B 109.5
H42A C42 H42B 109.5
C41 C42 H42C 109.5
H42A C42 H42C 109.5
H42B C42 H42C 109.5
C41 C43 H43A 109.5
C41 C43 H43B 109.5
H43A C43 H43B 109.5
C41 C43 H43C 109.5
H43A C43 H43C 109.5
H43B C43 H43C 109.5
C41 C44 H44A 109.5
C41 C44 H44B 109.5
H44A C44 H44B 109.5
C41 C44 H44C 109.5
H44A C44 H44C 109.5
H44B C44 H44C 109.5
C46 C45 C48 109.1(5)
C46 C45 C47 106.3(5)
C48 C45 C47 110.5(5)
C46 C45 C39 111.2(4)
C48 C45 C39 107.9(4)
C47 C45 C39 111.8(4)
C45 C46 H46A 109.5
C45 C46 H46B 109.5
H46A C46 H46B 109.5
C45 C46 H46C 109.5
H46A C46 H46C 109.5
H46B C46 H46C 109.5
C45 C47 H47A 109.5
C45 C47 H47B 109.5
H47A C47 H47B 109.5
C45 C47 H47C 109.5
H47A C47 H47C 109.5
H47B C47 H47C 109.5
C45 C48 H48A 109.5
C45 C48 H48B 109.5
H48A C48 H48B 109.5
C45 C48 H48C 109.5
H48A C48 H48C 109.5
H48B C48 H48C 109.5
C54 C49 C50 121.3(4)
C54 C49 N3 118.4(4)
C50 C49 N3 120.3(3)
O4 C50 C49 120.9(4)
O4 C50 C51 121.0(4)
C49 C50 C51 118.1(4)
C52 C51 C50 118.6(4)
C52 C51 C55 121.8(4)
C50 C51 C55 119.7(4)
C53 C52 C51 123.3(4)
C53 C52 H52 118.4
C51 C52 H52 118.4
C52 C53 C54 117.7(4)
C52 C53 C59 122.1(4)
C54 C53 C59 120.1(4)
C49 C54 C53 121.0(4)
C49 C54 H54 119.5
C53 C54 H54 119.5
C57 C55 C56 110.8(5)
C57 C55 C58 108.6(4)
C56 C55 C58 106.9(4)
C57 C55 C51 109.3(4)
C56 C55 C51 110.5(4)
C58 C55 C51 110.7(4)
C55 C56 H56A 109.5
C55 C56 H56B 109.5
H56A C56 H56B 109.5
C55 C56 H56C 109.5
H56A C56 H56C 109.5
H56B C56 H56C 109.5
C55 C57 H57A 109.5
C55 C57 H57B 109.5
H57A C57 H57B 109.5
C55 C57 H57C 109.5
H57A C57 H57C 109.5
H57B C57 H57C 109.5
C55 C58 H58A 109.5
C55 C58 H58B 109.5
H58A C58 H58B 109.5
C55 C58 H58C 109.5
H58A C58 H58C 109.5
H58B C58 H58C 109.5
C61 C59 C62 111.1(5)
C61 C59 C53 110.5(5)
C62 C59 C53 109.7(4)
C61 C59 C60 111.9(6)
C62 C59 C60 103.1(5)
C53 C59 C60 110.2(5)
C59 C60 H60A 109.5
C59 C60 H60B 109.5
H60A C60 H60B 109.5
C59 C60 H60C 109.5
H60A C60 H60C 109.5
H60B C60 H60C 109.5
C59 C61 H61A 109.5
C59 C61 H61B 109.5
H61A C61 H61B 109.5
C59 C61 H61C 109.5
H61A C61 H61C 109.5
H61B C61 H61C 109.5
C59 C62 H62A 109.5
C59 C62 H62B 109.5
H62A C62 H62B 109.5
C59 C62 H62C 109.5
H62A C62 H62C 109.5
H62B C62 H62C 109.5
C2SA C1SA C6SA 120.0
C2SA C1SA C7SA 120.1(8)
C6SA C1SA C7SA 119.7(8)
C3SA C2SA C1SA 120.0
C3SA C2SA H2SA 120.0
C1SA C2SA H2SA 120.0
C2SA C3SA C4SA 120.0
C2SA C3SA H3SA 120.0
C4SA C3SA H3SA 120.0
C5SA C4SA C3SA 120.0
C5SA C4SA H4SA 120.0
C3SA C4SA H4SA 120.0
C6SA C5SA C4SA 120.0
C6SA C5SA H5SA 120.0
C4SA C5SA H5SA 120.0
C5SA C6SA C1SA 120.0
C5SA C6SA H6SA 120.0
C1SA C6SA H6SA 120.0
C1SA C7SA H7S1 109.5
C1SA C7SA H7S2 109.5
H7S1 C7SA H7S2 109.5
C1SA C7SA H7S3 109.5
H7S1 C7SA H7S3 109.5
H7S2 C7SA H7S3 109.5
C2SB C1SB C6SB 120.0
C2SB C1SB C7SB 120.5(9)
C6SB C1SB C7SB 119.5(9)
C3SB C2SB C1SB 120.0
C3SB C2SB H2SB 120.0
C1SB C2SB H2SB 120.0
C2SB C3SB C4SB 120.0
C2SB C3SB H3SB 120.0
C4SB C3SB H3SB 120.0
C3SB C4SB C5SB 120.0
C3SB C4SB H4SB 120.0
C5SB C4SB H4SB 120.0
C4SB C5SB C6SB 120.0
C4SB C5SB H5SB 120.0
C6SB C5SB H5SB 120.0
C5SB C6SB C1SB 120.0
C5SB C6SB H6SB 120.0
C1SB C6SB H6SB 120.0
C1SB C7SB H7S4 109.5
C1SB C7SB H7S5 109.5
H7S4 C7SB H7S5 109.5
C1SB C7SB H7S6 109.5
H7S4 C7SB H7S6 109.5
H7S5 C7SB H7S6 109.5

loop_
_geom_bond_atom_site_label_1
_geom_bond_atom_site_label_2
_geom_bond_distance
Zr1 O1 2.006(3)
Zr1 O4 2.015(3)
Zr1 O3 2.021(3)
Zr1 O2 2.036(3)
Zr1 C32 2.351(4)
Zr1 C1 2.352(4)
O1 C5 1.339(5)
N1 C1 1.370(5)
N1 C2 1.385(5)
N1 C18 1.435(5)
C1 N2 1.370(5)
O2 C19 1.337(5)
N2 C3 1.388(5)
N2 C4 1.433(5)
C2 C3 1.334(5)
C2 H2 0.9500
O3 C36 1.339(5)
N3 C32 1.361(5)
N3 C33 1.381(5)
N3 C49 1.440(5)
C3 H3 0.9500
O4 C50 1.339(5)
N4 C32 1.361(5)
N4 C34 1.389(5)
N4 C35 1.431(5)
C4 C9 1.391(5)
C4 C5 1.402(5)
C5 C6 1.412(6)
C6 C7 1.380(6)
C6 C10 1.538(6)
C7 C8 1.395(6)
C7 H7 0.9500
C8 C9 1.384(5)
C8 C14 1.527(6)
C9 H9 0.9500
C10 C13 1.518(9)
C10 C11 1.543(7)
C10 C12 1.545(8)
C11 H11A 0.9800
C11 H11B 0.9800
C11 H11C 0.9800
C12 H12A 0.9800
C12 H12B 0.9800
C12 H12C 0.9800
C13 H13A 0.9800
C13 H13B 0.9800
C13 H13C 0.9800
C14 C15A 1.483(11)
C14 C16A 1.510(10)
C14 C17 1.514(7)
C14 C15 1.517(7)
C14 C16 1.569(6)
C14 C17A 1.592(10)
C15 H15A 0.9800
C15 H15B 0.9800
C15 H15C 0.9800
C16 H16A 0.9800
C16 H16B 0.9800
C16 H16C 0.9800
C17 H17A 0.9800
C17 H17B 0.9800
C17 H17C 0.9800
C15A H15D 0.9800
C15A H15E 0.9800
C15A H15F 0.9800
C16A H16D 0.9800
C16A H16E 0.9800
C16A H16F 0.9800
C17A H17D 0.9800
C17A H17E 0.9800
C17A H17F 0.9800
C18 C23 1.375(6)
C18 C19 1.399(5)
C19 C20 1.419(6)
C20 C21 1.371(6)
C20 C24 1.544(6)
C21 C22 1.386(6)
C21 H21 0.9500
C22 C23 1.384(6)
C22 C28 1.522(7)
C23 H23 0.9500
C24 C26 1.527(7)
C24 C27 1.535(6)
C24 C25 1.540(6)
C25 H25A 0.9800
C25 H25B 0.9800
C25 H25C 0.9800
C26 H26A 0.9800
C26 H26B 0.9800
C26 H26C 0.9800
C27 H27A 0.9800
C27 H27B 0.9800
C27 H27C 0.9800
C28 C30 1.533(10)
C28 C31 1.534(9)
C28 C29 1.535(7)
C29 H29A 0.9800
C29 H29B 0.9800
C29 H29C 0.9800
C30 H30A 0.9800
C30 H30B 0.9800
C30 H30C 0.9800
C31 H31A 0.9800
C31 H31B 0.9800
C31 H31C 0.9800
C33 C34 1.326(5)
C33 H33 0.9500
C34 H34 0.9500
C35 C40 1.393(5)
C35 C36 1.393(6)
C36 C37 1.410(6)
C37 C38 1.390(6)
C37 C41 1.545(6)
C38 C39 1.391(6)
C38 H38 0.9500
C39 C40 1.372(6)
C39 C45 1.536(6)
C40 H40 0.9500
C41 C44 1.526(7)
C41 C42 1.533(6)
C41 C43 1.535(7)
C42 H42A 0.9800
C42 H42B 0.9800
C42 H42C 0.9800
C43 H43A 0.9800
C43 H43B 0.9800
C43 H43C 0.9800
C44 H44A 0.9800
C44 H44B 0.9800
C44 H44C 0.9800
C45 C46 1.503(6)
C45 C48 1.513(7)
C45 C47 1.534(7)
C46 H46A 0.9800
C46 H46B 0.9800
C46 H46C 0.9800
C47 H47A 0.9800
C47 H47B 0.9800
C47 H47C 0.9800
C48 H48A 0.9800
C48 H48B 0.9800
C48 H48C 0.9800
C49 C54 1.381(6)
C49 C50 1.403(5)
C50 C51 1.410(6)
C51 C52 1.389(6)
C51 C55 1.554(6)
C52 C53 1.380(6)
C52 H52 0.9500
C53 C54 1.382(6)
C53 C59 1.530(7)
C54 H54 0.9500
C55 C57 1.531(8)
C55 C56 1.532(6)
C55 C58 1.540(6)
C56 H56A 0.9800
C56 H56B 0.9800
C56 H56C 0.9800
C57 H57A 0.9800
C57 H57B 0.9800
C57 H57C 0.9800
C58 H58A 0.9800
C58 H58B 0.9800
C58 H58C 0.9800
C59 C61 1.449(9)
C59 C62 1.524(7)
C59 C60 1.558(8)
C60 H60A 0.9800
C60 H60B 0.9800
C60 H60C 0.9800
C61 H61A 0.9800
C61 H61B 0.9800
C61 H61C 0.9800
C62 H62A 0.9800
C62 H62B 0.9800
C62 H62C 0.9800
C1SA C2SA 1.3900
C1SA C6SA 1.3900
C1SA C7SA 1.511(11)
C2SA C3SA 1.3900
C2SA H2SA 0.9500
C3SA C4SA 1.3900
C3SA H3SA 0.9500
C4SA C5SA 1.3900
C4SA H4SA 0.9500
C5SA C6SA 1.3900
C5SA H5SA 0.9500
C6SA H6SA 0.9500
C7SA H7S1 0.9800
C7SA H7S2 0.9800
C7SA H7S3 0.9800
C1SB C2SB 1.3900
C1SB C6SB 1.3900
C1SB C7SB 1.501(12)
C2SB C3SB 1.3900
C2SB H2SB 0.9500
C3SB C4SB 1.3900
C3SB H3SB 0.9500
C4SB C5SB 1.3900
C4SB H4SB 0.9500
C5SB C6SB 1.3900
C5SB H5SB 0.9500
C6SB H6SB 0.9500
C7SB H7S4 0.9800
C7SB H7S5 0.9800
C7SB H7S6 0.9800

loop_
_geom_torsion_atom_site_label_1
_geom_torsion_atom_site_label_2
_geom_torsion_atom_site_label_3
_geom_torsion_atom_site_label_4
_geom_torsion
C2 N1 C1 N2 -1.0(4)
C18 N1 C1 N2 174.3(3)
C2 N1 C1 Zr1 170.8(3)
C18 N1 C1 Zr1 -13.9(5)
N1 C1 N2 C3 0.7(4)
Zr1 C1 N2 C3 -170.8(3)
N1 C1 N2 C4 -179.8(3)
Zr1 C1 N2 C4 8.7(5)
C1 N1 C2 C3 0.9(4)
C18 N1 C2 C3 -174.5(3)
N1 C2 C3 N2 -0.4(4)
C1 N2 C3 C2 -0.2(4)
C4 N2 C3 C2 -179.8(3)
C1 N2 C4 C9 164.6(4)
C3 N2 C4 C9 -16.0(5)
C1 N2 C4 C5 -15.0(5)
C3 N2 C4 C5 164.5(4)
Zr1 O1 C5 C4 19.8(7)
Zr1 O1 C5 C6 -159.5(4)
C9 C4 C5 O1 -175.3(4)
N2 C4 C5 O1 4.3(6)
C9 C4 C5 C6 4.1(6)
N2 C4 C5 C6 -176.4(4)
O1 C5 C6 C7 176.2(4)
C4 C5 C6 C7 -3.2(6)
O1 C5 C6 C10 -2.8(7)
C4 C5 C6 C10 177.9(4)
C5 C6 C7 C8 0.0(7)
C10 C6 C7 C8 179.0(5)
C6 C7 C8 C9 2.2(6)
C6 C7 C8 C14 -175.1(4)
C7 C8 C9 C4 -1.3(6)
C14 C8 C9 C4 175.9(4)
C5 C4 C9 C8 -1.8(6)
N2 C4 C9 C8 178.7(3)
C7 C6 C10 C13 122.7(5)
C5 C6 C10 C13 -58.4(6)
C7 C6 C10 C11 2.3(8)
C5 C6 C10 C11 -178.7(5)
C7 C6 C10 C12 -114.6(5)
C5 C6 C10 C12 64.3(7)
C9 C8 C14 C15A 63.1(8)
C7 C8 C14 C15A -119.8(7)
C9 C8 C14 C16A -168.3(8)
C7 C8 C14 C16A 8.8(9)
C9 C8 C14 C17 -113.0(5)
C7 C8 C14 C17 64.1(5)
C9 C8 C14 C15 10.5(6)
C7 C8 C14 C15 -172.4(4)
C9 C8 C14 C16 129.0(4)
C7 C8 C14 C16 -53.8(5)
C9 C8 C14 C17A -52.9(7)
C7 C8 C14 C17A 124.2(7)
C1 N1 C18 C23 -157.1(4)
C2 N1 C18 C23 17.5(6)
C1 N1 C18 C19 23.2(6)
C2 N1 C18 C19 -162.1(4)
Zr1 O2 C19 C18 -39.9(6)
Zr1 O2 C19 C20 141.5(3)
C23 C18 C19 O2 179.9(4)
N1 C18 C19 O2 -0.4(6)
C23 C18 C19 C20 -1.4(6)
N1 C18 C19 C20 178.2(3)
O2 C19 C20 C21 179.1(4)
C18 C19 C20 C21 0.4(6)
O2 C19 C20 C24 0.0(6)
C18 C19 C20 C24 -178.6(4)
C19 C20 C21 C22 -0.1(7)
C24 C20 C21 C22 178.9(4)
C20 C21 C22 C23 0.7(7)
C20 C21 C22 C28 178.2(5)
C19 C18 C23 C22 2.1(7)
N1 C18 C23 C22 -177.5(4)
C21 C22 C23 C18 -1.7(7)
C28 C22 C23 C18 -179.1(5)
C21 C20 C24 C26 -118.3(5)
C19 C20 C24 C26 60.7(5)
C21 C20 C24 C27 0.8(6)
C19 C20 C24 C27 179.8(4)
C21 C20 C24 C25 119.5(5)
C19 C20 C24 C25 -61.4(5)
C23 C22 C28 C30 92.7(6)
C21 C22 C28 C30 -84.6(6)
C23 C22 C28 C31 -29.3(8)
C21 C22 C28 C31 153.4(6)
C23 C22 C28 C29 -146.6(5)
C21 C22 C28 C29 36.1(8)
C33 N3 C32 N4 -0.7(4)
C49 N3 C32 N4 174.6(3)
C33 N3 C32 Zr1 169.7(3)
C49 N3 C32 Zr1 -15.0(5)
C34 N4 C32 N3 0.5(4)
C35 N4 C32 N3 -179.4(3)
C34 N4 C32 Zr1 -169.9(3)
C35 N4 C32 Zr1 10.2(5)
C32 N3 C33 C34 0.7(4)
C49 N3 C33 C34 -174.7(3)
N3 C33 C34 N4 -0.3(4)
C32 N4 C34 C33 -0.1(4)
C35 N4 C34 C33 179.8(3)
C32 N4 C35 C40 158.0(4)
C34 N4 C35 C40 -21.8(6)
C32 N4 C35 C36 -24.4(6)
C34 N4 C35 C36 155.7(4)
Zr1 O3 C36 C35 28.6(6)
Zr1 O3 C36 C37 -152.0(3)
C40 C35 C36 O3 -173.3(4)
N4 C35 C36 O3 9.2(6)
C40 C35 C36 C37 7.3(6)
N4 C35 C36 C37 -170.2(4)
O3 C36 C37 C38 174.7(4)
C35 C36 C37 C38 -5.9(6)
O3 C36 C37 C41 -5.5(6)
C35 C36 C37 C41 173.9(4)
C36 C37 C38 C39 1.1(7)
C41 C37 C38 C39 -178.8(4)
C37 C38 C39 C40 2.7(7)
C37 C38 C39 C45 -173.0(4)
C38 C39 C40 C35 -1.4(6)
C45 C39 C40 C35 174.4(4)
C36 C35 C40 C39 -3.6(6)
N4 C35 C40 C39 174.0(4)
C38 C37 C41 C44 123.1(5)
C36 C37 C41 C44 -56.8(6)
C38 C37 C41 C42 4.4(7)
C36 C37 C41 C42 -175.5(5)
C38 C37 C41 C43 -115.6(5)
C36 C37 C41 C43 64.5(5)
C40 C39 C45 C46 36.5(6)
C38 C39 C45 C46 -147.9(5)
C40 C39 C45 C48 -83.0(6)
C38 C39 C45 C48 92.6(6)
C40 C39 C45 C47 155.2(5)
C38 C39 C45 C47 -29.2(7)
C32 N3 C49 C54 -157.9(4)
C33 N3 C49 C54 16.8(5)
C32 N3 C49 C50 21.4(6)
C33 N3 C49 C50 -163.8(4)
Zr1 O4 C50 C49 -37.6(6)
Zr1 O4 C50 C51 143.3(4)
C54 C49 C50 O4 179.6(4)
N3 C49 C50 O4 0.2(6)
C54 C49 C50 C51 -1.3(6)
N3 C49 C50 C51 179.4(3)
O4 C50 C51 C52 179.8(4)
C49 C50 C51 C52 0.7(6)
O4 C50 C51 C55 0.9(6)
C49 C50 C51 C55 -178.3(4)
C50 C51 C52 C53 0.2(6)
C55 C51 C52 C53 179.2(4)
C51 C52 C53 C54 -0.6(7)
C51 C52 C53 C59 -178.7(4)
C50 C49 C54 C53 0.9(6)
N3 C49 C54 C53 -179.7(4)
C52 C53 C54 C49 0.0(6)
C59 C53 C54 C49 178.2(4)
C52 C51 C55 C57 -116.6(5)
C50 C51 C55 C57 62.3(5)
C52 C51 C55 C56 121.2(5)
C50 C51 C55 C56 -59.9(6)
C52 C51 C55 C58 2.9(6)
C50 C51 C55 C58 -178.2(4)
C52 C53 C59 C61 111.8(6)
C54 C53 C59 C61 -66.3(6)
C52 C53 C59 C62 -125.3(5)
C54 C53 C59 C62 56.6(7)
C52 C53 C59 C60 -12.4(7)
C54 C53 C59 C60 169.5(5)
C6SA C1SA C2SA C3SA 0.0
C7SA C1SA C2SA C3SA 174.9(9)
C1SA C2SA C3SA C4SA 0.0
C2SA C3SA C4SA C5SA 0.0
C3SA C4SA C5SA C6SA 0.0
C4SA C5SA C6SA C1SA 0.0
C2SA C1SA C6SA C5SA 0.0
C7SA C1SA C6SA C5SA -174.9(9)
C6SB C1SB C2SB C3SB 0.0
C7SB C1SB C2SB C3SB -178.7(9)
C1SB C2SB C3SB C4SB 0.0
C2SB C3SB C4SB C5SB 0.0
C3SB C4SB C5SB C6SB 0.0
C4SB C5SB C6SB C1SB 0.0
C2SB C1SB C6SB C5SB 0.0
C7SB C1SB C6SB C5SB 178.7(9)
